data_7111942
loop_
_publ_author_name
'Christina Eller'
'Kathrin Bussmann'
'Gerald Kehr'
'Birgit Wibbeling'
'Constantin G. Daniliuc'
'Gerhard Erker'

_publ_section_title
;
 Ethene/alkyne exchange reaction at an intramolecular frustrated Lewis
 pair
;
_journal_name_full Chem.Commun.
_journal_page_first 1980
_journal_paper_doi 10.1039/c3cc47769j
_journal_volume 50
_journal_year 2014
_chemical_formula_sum 'C42 H33 B F10 S'
_chemical_formula_weight 770.55
_chemical_name_systematic
; 
 ? 
;
_space_group_IT_number 2
_symmetry_cell_setting triclinic
_symmetry_space_group_name_Hall '-P 1'
_symmetry_space_group_name_H-M 'P -1'
_atom_sites_solution_hydrogens geom
_atom_sites_solution_primary direct
_atom_sites_solution_secondary difmap
_audit_creation_method SHELXL-97
_cell_angle_alpha 102.447(1)
_cell_angle_beta 109.041(1)
_cell_angle_gamma 102.988(1)
_cell_formula_units_Z 2
_cell_length_a 11.6658(1)
_cell_length_b 12.1737(1)
_cell_length_c 15.0272(1)
_cell_measurement_reflns_used 5689
_cell_measurement_temperature 223(2)
_cell_measurement_theta_max 68.25
_cell_measurement_theta_min 0.88
_cell_volume 1866.56(3)
_computing_cell_refinement 'Collect (Nonius B.V., 1998)'
_computing_data_collection 'Collect (Nonius B.V., 1998)'
_computing_data_reduction 'Denzo-SMN (Otwinowski & Minor, 1997)'
_computing_molecular_graphics 'XP (BrukerAXS, 2000)'
_computing_publication_material 'SHELXL-97 (Sheldrick, 1997)'
_computing_structure_refinement 'SHELXL-97 (Sheldrick, 1997)'
_computing_structure_solution 'SHELXS-97 (Sheldrick, 1990)'
_diffrn_ambient_temperature 223(2)
_diffrn_measured_fraction_theta_full 0.952
_diffrn_measured_fraction_theta_max 0.952
_diffrn_measurement_device_type 'Nonius KappaCCD APEXII'
_diffrn_measurement_method '\w and \f scans'
_diffrn_radiation_monochromator graphite
_diffrn_radiation_source 'fine-focus sealed tube'
_diffrn_radiation_type CuK\a
_diffrn_radiation_wavelength 1.54178
_diffrn_reflns_av_R_equivalents 0.085
_diffrn_reflns_av_sigmaI/netI 0.0523
_diffrn_reflns_limit_h_max 13
_diffrn_reflns_limit_h_min 0
_diffrn_reflns_limit_k_max 14
_diffrn_reflns_limit_k_min -14
_diffrn_reflns_limit_l_max 16
_diffrn_reflns_limit_l_min -17
_diffrn_reflns_number 23865
_diffrn_reflns_theta_full 67.53
_diffrn_reflns_theta_max 67.53
_diffrn_reflns_theta_min 3.28
_exptl_absorpt_coefficient_mu 1.477
_exptl_absorpt_correction_T_max 0.9570
_exptl_absorpt_correction_T_min 0.8663
_exptl_absorpt_correction_type multi-scan
_exptl_absorpt_process_details 'Denzo (Otwinowski, Borek, Majewski & Minor, 2003)'
_exptl_crystal_colour colourless
_exptl_crystal_density_diffrn 1.371
_exptl_crystal_density_method 'not measured'
_exptl_crystal_description needle
_exptl_crystal_F_000 792
_exptl_crystal_size_max 0.10
_exptl_crystal_size_mid 0.03
_exptl_crystal_size_min 0.03
_refine_diff_density_max 0.289
_refine_diff_density_min -0.247
_refine_diff_density_rms 0.051
_refine_ls_extinction_method none
_refine_ls_goodness_of_fit_ref 1.026
_refine_ls_hydrogen_treatment constr
_refine_ls_matrix_type full
_refine_ls_number_parameters 543
_refine_ls_number_reflns 6398
_refine_ls_number_restraints 120
_refine_ls_restrained_S_all 1.051
_refine_ls_R_factor_all 0.0827
_refine_ls_R_factor_gt 0.0529
_refine_ls_shift/su_max 0.000
_refine_ls_shift/su_mean 0.000
_refine_ls_structure_factor_coef Fsqd
_refine_ls_weighting_details 'calc w=1/[\s^2^(Fo^2^)+(0.0563P)^2^+1.3929P] where P=(Fo^2^+2Fc^2^)/3'
_refine_ls_weighting_scheme calc
_refine_ls_wR_factor_gt 0.1227
_refine_ls_wR_factor_ref 0.1422
_reflns_number_gt 4491
_reflns_number_total 6398
_reflns_threshold_expression >2sigma(I)
_cod_data_source_file c3cc47769j.txt
_cod_data_source_block erk7250
_cod_original_sg_symbol_H-M P-1
_cod_database_code 7111942

loop_
_symmetry_equiv_pos_as_xyz
'x, y, z'
'-x, -y, -z'

loop_
_atom_site_label
_atom_site_type_symbol
_atom_site_fract_x
_atom_site_fract_y
_atom_site_fract_z
_atom_site_U_iso_or_equiv
_atom_site_adp_type
_atom_site_occupancy
_atom_site_symmetry_multiplicity
_atom_site_calc_flag
_atom_site_refinement_flags
_atom_site_disorder_assembly
_atom_site_disorder_group
S1 S 0.88634(7) 0.06590(6) 0.08463(5) 0.0360(2) Uani 1 1 d . . .
C1 C 1.0193(3) 0.1835(3) 0.0955(2) 0.0368(7) Uani 1 1 d . . .
C2 C 1.1249(3) 0.2285(3) 0.1778(2) 0.0382(7) Uani 1 1 d . . .
H2 H 1.1916 0.2863 0.1754 0.046 Uiso 1 1 calc R . .
C3 C 0.9270(3) 0.0355(2) 0.1998(2) 0.0352(7) Uani 1 1 d . . .
C4 C 1.0395(3) 0.0967(3) 0.2757(2) 0.0385(7) Uani 1 1 d . . .
H4 H 1.0514 0.0761 0.3341 0.046 Uiso 1 1 calc R . .
C11 C 0.7699(3) 0.1387(3) 0.0867(2) 0.0383(7) Uani 1 1 d . . .
C12 C 0.6571(3) 0.0980(3) 0.0035(3) 0.0558(9) Uani 1 1 d . . .
H12 H 0.6434 0.0345 -0.0512 0.067 Uiso 1 1 calc R . .
C13 C 0.5653(4) 0.1519(4) 0.0021(3) 0.0700(11) Uani 1 1 d . . .
H13 H 0.4881 0.1255 -0.0541 0.084 Uiso 1 1 calc R . .
C14 C 0.5860(4) 0.2441(4) 0.0826(3) 0.0686(11) Uani 1 1 d . . .
H14 H 0.5227 0.2806 0.0812 0.082 Uiso 1 1 calc R . .
C15 C 0.6981(4) 0.2834(3) 0.1647(3) 0.0645(10) Uani 1 1 d . . .
H15 H 0.7108 0.3463 0.2195 0.077 Uiso 1 1 calc R . .
C16 C 0.7931(3) 0.2315(3) 0.1680(3) 0.0527(9) Uani 1 1 d . . .
H16 H 0.8707 0.2588 0.2239 0.063 Uiso 1 1 calc R . .
B1 B 1.1567(3) 0.1998(3) 0.2810(3) 0.0380(8) Uani 1 1 d . . .
C21 C 1.1923(3) 0.3262(3) 0.3686(2) 0.0376(7) Uani 1 1 d . . .
F22 F 1.36982(17) 0.41027(16) 0.33360(14) 0.0527(5) Uani 1 1 d . . .
C22 C 1.2985(3) 0.4205(3) 0.3882(2) 0.0402(7) Uani 1 1 d . . .
F23 F 1.4436(2) 0.61465(17) 0.47558(16) 0.0681(6) Uani 1 1 d . . .
C23 C 1.3392(3) 0.5272(3) 0.4616(3) 0.0480(8) Uani 1 1 d . . .
F24 F 1.3112(2) 0.64712(19) 0.59319(17) 0.0786(7) Uani 1 1 d . . .
C24 C 1.2727(4) 0.5437(3) 0.5209(3) 0.0525(9) Uani 1 1 d . . .
F25 F 1.1016(2) 0.4700(2) 0.56302(17) 0.0748(7) Uani 1 1 d . . .
C25 C 1.1669(3) 0.4544(3) 0.5046(3) 0.0503(8) Uani 1 1 d . . .
F26 F 1.02230(19) 0.26503(18) 0.41958(16) 0.0626(6) Uani 1 1 d . . .
C26 C 1.1282(3) 0.3485(3) 0.4297(2) 0.0437(8) Uani 1 1 d . . .
C31 C 1.2851(3) 0.1560(2) 0.3121(2) 0.0366(7) Uani 1 1 d . . .
F32 F 1.31732(18) 0.14319(18) 0.16183(13) 0.0542(5) Uani 1 1 d . . .
C32 C 1.3553(3) 0.1351(3) 0.2554(2) 0.0409(7) Uani 1 1 d . . .
F33 F 1.52993(19) 0.0881(2) 0.22808(16) 0.0659(6) Uani 1 1 d . . .
C33 C 1.4661(3) 0.1063(3) 0.2875(2) 0.0445(8) Uani 1 1 d . . .
F34 F 1.62639(19) 0.07858(19) 0.41555(16) 0.0648(6) Uani 1 1 d . . .
C34 C 1.5152(3) 0.1002(3) 0.3818(3) 0.0463(8) Uani 1 1 d . . .
F35 F 1.49641(19) 0.11622(18) 0.53482(14) 0.0585(5) Uani 1 1 d . . .
C35 C 1.4486(3) 0.1182(3) 0.4409(2) 0.0431(8) Uani 1 1 d . . .
F36 F 1.27675(17) 0.16084(17) 0.46799(13) 0.0502(5) Uani 1 1 d . . .
C36 C 1.3369(3) 0.1441(3) 0.4049(2) 0.0387(7) Uani 1 1 d . . .
C41 C 0.9936(3) 0.2178(3) 0.0036(2) 0.0357(7) Uani 1 1 d . . .
C42 C 0.9183(3) 0.1373(3) -0.0899(2) 0.0420(7) Uani 1 1 d . . .
H42 H 0.8783 0.0583 -0.0960 0.050 Uiso 1 1 calc R . .
C43 C 0.9006(3) 0.1709(3) -0.1749(2) 0.0438(8) Uani 1 1 d . . .
H43 H 0.8484 0.1140 -0.2371 0.053 Uiso 1 1 calc R . .
C44 C 0.9578(3) 0.2856(3) -0.1705(2) 0.0412(7) Uani 1 1 d . A .
C45 C 1.0324(3) 0.3659(3) -0.0769(2) 0.0496(8) Uani 1 1 d . . .
H45 H 1.0727 0.4447 -0.0711 0.060 Uiso 1 1 calc R . .
C46 C 1.0496(3) 0.3340(3) 0.0089(2) 0.0451(8) Uani 1 1 d . . .
H46 H 1.0997 0.3915 0.0711 0.054 Uiso 1 1 calc R . .
C47 C 0.9437(3) 0.3192(3) -0.2653(3) 0.0507(8) Uani 1 1 d D . .
C48 C 1.0645(12) 0.3228(16) -0.2814(11) 0.084(4) Uani 0.407(13) 1 d PDU A 1
H48A H 1.0762 0.2454 -0.2882 0.126 Uiso 0.407(13) 1 calc PR A 1
H48B H 1.1366 0.3818 -0.2252 0.126 Uiso 0.407(13) 1 calc PR A 1
H48C H 1.0588 0.3434 -0.3412 0.126 Uiso 0.407(13) 1 calc PR A 1
C49 C 0.8268(13) 0.2337(11) -0.3535(9) 0.079(4) Uani 0.407(13) 1 d PDU A 1
H49A H 0.8306 0.1535 -0.3618 0.119 Uiso 0.407(13) 1 calc PR A 1
H49B H 0.8245 0.2544 -0.4127 0.119 Uiso 0.407(13) 1 calc PR A 1
H49C H 0.7503 0.2382 -0.3425 0.119 Uiso 0.407(13) 1 calc PR A 1
C50 C 0.9280(14) 0.4433(8) -0.2521(8) 0.070(4) Uani 0.407(13) 1 d PDU A 1
H50A H 0.9184 0.4636 -0.3125 0.105 Uiso 0.407(13) 1 calc PR A 1
H50B H 1.0030 0.5014 -0.1976 0.105 Uiso 0.407(13) 1 calc PR A 1
H50C H 0.8526 0.4431 -0.2377 0.105 Uiso 0.407(13) 1 calc PR A 1
C48A C 1.0000(10) 0.2448(8) -0.3260(6) 0.066(3) Uani 0.593(13) 1 d PDU A 2
H48D H 0.9911 0.2658 -0.3861 0.099 Uiso 0.593(13) 1 calc PR A 2
H48E H 0.9544 0.1611 -0.3433 0.099 Uiso 0.593(13) 1 calc PR A 2
H48F H 1.0899 0.2607 -0.2868 0.099 Uiso 0.593(13) 1 calc PR A 2
C49A C 1.0118(15) 0.4494(7) -0.2456(7) 0.098(4) Uani 0.593(13) 1 d PDU A 2
H49D H 0.9995 0.4650 -0.3082 0.147 Uiso 0.593(13) 1 calc PR A 2
H49E H 1.1026 0.4679 -0.2074 0.147 Uiso 0.593(13) 1 calc PR A 2
H49F H 0.9770 0.4983 -0.2087 0.147 Uiso 0.593(13) 1 calc PR A 2
C50A C 0.8032(8) 0.2895(13) -0.3296(9) 0.098(4) Uani 0.593(13) 1 d PDU A 2
H50D H 0.7952 0.3109 -0.3894 0.146 Uiso 0.593(13) 1 calc PR A 2
H50E H 0.7640 0.3335 -0.2933 0.146 Uiso 0.593(13) 1 calc PR A 2
H50F H 0.7607 0.2050 -0.3472 0.146 Uiso 0.593(13) 1 calc PR A 2
C51 C 0.8228(3) -0.0623(2) 0.1973(2) 0.0348(7) Uani 1 1 d . . .
C52 C 0.7802(3) -0.0501(3) 0.2738(2) 0.0438(8) Uani 1 1 d . . .
H52 H 0.8141 0.0226 0.3251 0.053 Uiso 1 1 calc R . .
C53 C 0.6895(3) -0.1419(3) 0.2761(2) 0.0480(8) Uani 1 1 d . . .
H53 H 0.6634 -0.1310 0.3294 0.058 Uiso 1 1 calc R . .
C54 C 0.6349(3) -0.2512(3) 0.2012(2) 0.0412(7) Uani 1 1 d . B .
C55 C 0.6763(3) -0.2624(3) 0.1243(2) 0.0400(7) Uani 1 1 d . . .
H55 H 0.6412 -0.3348 0.0726 0.048 Uiso 1 1 calc R . .
C56 C 0.7677(3) -0.1704(3) 0.1214(2) 0.0354(7) Uani 1 1 d . . .
H56 H 0.7929 -0.1809 0.0676 0.043 Uiso 1 1 calc R . .
C57 C 0.5367(3) -0.3538(3) 0.2079(3) 0.0563(10) Uani 1 1 d D . .
C58 C 0.4788(6) -0.4601(5) 0.1165(4) 0.082(2) Uani 0.783(8) 1 d PDU B 1
H58A H 0.5465 -0.4826 0.1010 0.123 Uiso 0.783(8) 1 calc PR B 1
H58B H 0.4255 -0.4408 0.0614 0.123 Uiso 0.783(8) 1 calc PR B 1
H58C H 0.4271 -0.5256 0.1280 0.123 Uiso 0.783(8) 1 calc PR B 1
C59 C 0.4325(6) -0.3117(6) 0.2276(6) 0.103(3) Uani 0.783(8) 1 d PDU B 1
H59A H 0.4706 -0.2424 0.2863 0.155 Uiso 0.783(8) 1 calc PR B 1
H59B H 0.3756 -0.3744 0.2381 0.155 Uiso 0.783(8) 1 calc PR B 1
H59C H 0.3844 -0.2911 0.1712 0.155 Uiso 0.783(8) 1 calc PR B 1
C60 C 0.6072(6) -0.3912(6) 0.2970(5) 0.096(2) Uani 0.783(8) 1 d PDU B 1
H60A H 0.6458 -0.3232 0.3566 0.144 Uiso 0.783(8) 1 calc PR B 1
H60B H 0.6734 -0.4205 0.2851 0.144 Uiso 0.783(8) 1 calc PR B 1
H60C H 0.5467 -0.4533 0.3051 0.144 Uiso 0.783(8) 1 calc PR B 1
C58A C 0.4113(15) -0.387(2) 0.1149(13) 0.084(7) Uani 0.217(8) 1 d PDU B 2
H58D H 0.4310 -0.3941 0.0564 0.125 Uiso 0.217(8) 1 calc PR B 2
H58E H 0.3712 -0.3260 0.1223 0.125 Uiso 0.217(8) 1 calc PR B 2
H58F H 0.3533 -0.4625 0.1079 0.125 Uiso 0.217(8) 1 calc PR B 2
C59A C 0.513(2) -0.3271(17) 0.3003(12) 0.079(7) Uani 0.217(8) 1 d PDU B 2
H59D H 0.4872 -0.2564 0.3080 0.118 Uiso 0.217(8) 1 calc PR B 2
H59E H 0.5905 -0.3140 0.3568 0.118 Uiso 0.217(8) 1 calc PR B 2
H59F H 0.4454 -0.3935 0.2965 0.118 Uiso 0.217(8) 1 calc PR B 2
C60A C 0.582(2) -0.4625(14) 0.1968(17) 0.080(7) Uani 0.217(8) 1 d PDU B 2
H60D H 0.5987 -0.4784 0.1370 0.121 Uiso 0.217(8) 1 calc PR B 2
H60E H 0.5159 -0.5306 0.1924 0.121 Uiso 0.217(8) 1 calc PR B 2
H60F H 0.6595 -0.4475 0.2538 0.121 Uiso 0.217(8) 1 calc PR B 2

loop_
_atom_site_aniso_label
_atom_site_aniso_U_11
_atom_site_aniso_U_22
_atom_site_aniso_U_33
_atom_site_aniso_U_23
_atom_site_aniso_U_13
_atom_site_aniso_U_12
S1 0.0356(4) 0.0357(4) 0.0341(4) 0.0121(3) 0.0131(3) 0.0067(3)
C1 0.0405(16) 0.0356(16) 0.0339(16) 0.0122(13) 0.0155(14) 0.0091(13)
C2 0.0358(16) 0.0388(16) 0.0380(17) 0.0135(13) 0.0146(14) 0.0067(13)
C3 0.0385(16) 0.0336(15) 0.0353(16) 0.0121(13) 0.0164(14) 0.0105(13)
C4 0.0423(17) 0.0370(16) 0.0358(17) 0.0137(13) 0.0155(14) 0.0097(13)
C11 0.0377(16) 0.0394(17) 0.0408(17) 0.0198(14) 0.0162(14) 0.0101(13)
C12 0.0423(19) 0.057(2) 0.058(2) 0.0182(18) 0.0078(17) 0.0169(17)
C13 0.048(2) 0.079(3) 0.077(3) 0.027(2) 0.010(2) 0.029(2)
C14 0.062(2) 0.077(3) 0.091(3) 0.041(3) 0.037(2) 0.042(2)
C15 0.076(3) 0.060(2) 0.071(3) 0.021(2) 0.037(2) 0.035(2)
C16 0.053(2) 0.053(2) 0.052(2) 0.0148(17) 0.0195(17) 0.0200(17)
B1 0.0375(18) 0.0353(18) 0.0344(18) 0.0108(15) 0.0114(15) 0.0033(15)
C21 0.0372(16) 0.0390(16) 0.0344(16) 0.0148(13) 0.0107(13) 0.0102(13)
F22 0.0483(10) 0.0456(11) 0.0597(12) 0.0125(9) 0.0268(9) 0.0024(8)
C22 0.0399(16) 0.0373(17) 0.0431(18) 0.0123(14) 0.0174(15) 0.0102(14)
F23 0.0644(13) 0.0408(11) 0.0749(15) 0.0061(10) 0.0205(11) -0.0061(10)
C23 0.0465(18) 0.0364(18) 0.048(2) 0.0126(15) 0.0096(16) 0.0019(15)
F24 0.1066(18) 0.0471(12) 0.0621(14) -0.0053(10) 0.0337(13) 0.0083(12)
C24 0.069(2) 0.0379(18) 0.044(2) 0.0086(15) 0.0192(18) 0.0140(17)
F25 0.1001(17) 0.0725(15) 0.0658(14) 0.0178(12) 0.0529(14) 0.0268(13)
C25 0.067(2) 0.051(2) 0.045(2) 0.0207(16) 0.0292(18) 0.0250(18)
F26 0.0621(12) 0.0560(12) 0.0679(13) 0.0121(10) 0.0393(11) 0.0020(10)
C26 0.0458(18) 0.0406(18) 0.0432(18) 0.0166(15) 0.0172(15) 0.0083(15)
C31 0.0369(16) 0.0310(15) 0.0318(16) 0.0076(12) 0.0080(13) 0.0025(12)
F32 0.0552(11) 0.0733(13) 0.0394(10) 0.0218(9) 0.0224(9) 0.0204(10)
C32 0.0418(17) 0.0400(17) 0.0338(17) 0.0109(13) 0.0115(14) 0.0056(14)
F33 0.0581(12) 0.0877(15) 0.0641(13) 0.0237(12) 0.0343(11) 0.0303(11)
C33 0.0435(18) 0.0425(18) 0.0475(19) 0.0113(15) 0.0223(16) 0.0098(14)
F34 0.0538(12) 0.0741(14) 0.0666(14) 0.0207(11) 0.0168(10) 0.0320(11)
C34 0.0398(18) 0.0414(18) 0.050(2) 0.0120(15) 0.0085(16) 0.0142(14)
F35 0.0693(12) 0.0635(13) 0.0411(11) 0.0176(9) 0.0117(10) 0.0324(10)
C35 0.0511(19) 0.0394(17) 0.0302(16) 0.0087(13) 0.0064(15) 0.0153(15)
F36 0.0576(11) 0.0607(12) 0.0407(10) 0.0216(9) 0.0224(9) 0.0241(9)
C36 0.0423(17) 0.0336(16) 0.0358(17) 0.0068(13) 0.0154(14) 0.0075(13)
C41 0.0369(15) 0.0404(16) 0.0330(16) 0.0155(13) 0.0149(13) 0.0127(13)
C42 0.0449(17) 0.0381(17) 0.0396(18) 0.0148(14) 0.0158(15) 0.0056(14)
C43 0.0457(18) 0.0443(18) 0.0356(17) 0.0124(14) 0.0139(14) 0.0073(15)
C44 0.0429(17) 0.0500(19) 0.0370(17) 0.0183(15) 0.0181(14) 0.0185(15)
C45 0.062(2) 0.0402(18) 0.048(2) 0.0228(16) 0.0209(17) 0.0107(16)
C46 0.0540(19) 0.0379(17) 0.0373(18) 0.0119(14) 0.0154(15) 0.0074(15)
C47 0.059(2) 0.064(2) 0.047(2) 0.0328(17) 0.0276(17) 0.0271(18)
C48 0.091(7) 0.122(9) 0.076(7) 0.065(7) 0.048(6) 0.046(6)
C49 0.104(8) 0.070(7) 0.044(5) 0.026(5) 0.012(5) 0.008(5)
C50 0.087(7) 0.064(6) 0.055(6) 0.038(5) 0.015(5) 0.016(5)
C48A 0.093(6) 0.076(5) 0.053(4) 0.032(4) 0.043(4) 0.038(4)
C49A 0.155(8) 0.071(5) 0.084(5) 0.044(4) 0.064(6) 0.024(5)
C50A 0.081(5) 0.150(8) 0.086(6) 0.078(6) 0.027(4) 0.051(5)
C51 0.0347(15) 0.0332(15) 0.0357(16) 0.0129(13) 0.0124(13) 0.0095(12)
C52 0.0522(19) 0.0358(17) 0.0379(17) 0.0048(13) 0.0218(15) 0.0045(14)
C53 0.056(2) 0.0399(18) 0.0467(19) 0.0051(15) 0.0308(17) 0.0044(15)
C54 0.0399(17) 0.0403(17) 0.0443(18) 0.0108(14) 0.0225(15) 0.0078(14)
C55 0.0399(16) 0.0339(16) 0.0402(17) 0.0053(13) 0.0164(14) 0.0057(13)
C56 0.0358(15) 0.0392(16) 0.0311(15) 0.0121(13) 0.0145(13) 0.0087(13)
C57 0.058(2) 0.048(2) 0.058(2) 0.0078(17) 0.0354(19) -0.0036(17)
C58 0.092(4) 0.054(3) 0.079(4) -0.001(3) 0.051(3) -0.022(3)
C59 0.076(4) 0.086(4) 0.139(6) -0.003(4) 0.079(4) -0.007(3)
C60 0.108(5) 0.088(4) 0.086(4) 0.047(4) 0.042(4) -0.005(3)
C58A 0.071(10) 0.089(11) 0.082(10) 0.039(8) 0.031(8) -0.003(7)
C59A 0.078(10) 0.071(10) 0.079(10) 0.032(8) 0.043(8) -0.017(7)
C60A 0.086(10) 0.066(9) 0.088(11) 0.034(8) 0.038(8) 0.009(7)

loop_
_atom_type_symbol
_atom_type_description
_atom_type_scat_dispersion_real
_atom_type_scat_dispersion_imag
_atom_type_scat_source
C C 0.0181 0.0091 'International Tables Vol C Tables 4.2.6.8 and 6.1.1.4'
H H 0.0000 0.0000 'International Tables Vol C Tables 4.2.6.8 and 6.1.1.4'
B B 0.0090 0.0039 'International Tables Vol C Tables 4.2.6.8 and 6.1.1.4'
F F 0.0727 0.0534 'International Tables Vol C Tables 4.2.6.8 and 6.1.1.4'
S S 0.3331 0.5567 'International Tables Vol C Tables 4.2.6.8 and 6.1.1.4'

loop_
_geom_angle_atom_site_label_1
_geom_angle_atom_site_label_2
_geom_angle_atom_site_label_3
_geom_angle
C3 S1 C11 102.57(14)
C3 S1 C1 107.42(14)
C11 S1 C1 102.42(14)
C2 C1 C41 127.5(3)
C2 C1 S1 120.8(2)
C41 C1 S1 111.7(2)
C1 C2 B1 130.1(3)
C1 C2 H2 115.0
B1 C2 H2 115.0
C4 C3 C51 127.3(3)
C4 C3 S1 121.4(2)
C51 C3 S1 111.3(2)
C3 C4 B1 129.3(3)
C3 C4 H4 115.4
B1 C4 H4 115.4
C16 C11 C12 122.1(3)
C16 C11 S1 120.9(2)
C12 C11 S1 117.1(3)
C13 C12 C11 118.8(4)
C13 C12 H12 120.6
C11 C12 H12 120.6
C14 C13 C12 120.1(4)
C14 C13 H13 119.9
C12 C13 H13 119.9
C15 C14 C13 120.5(4)
C15 C14 H14 119.8
C13 C14 H14 119.8
C14 C15 C16 120.7(4)
C14 C15 H15 119.6
C16 C15 H15 119.6
C11 C16 C15 117.7(3)
C11 C16 H16 121.1
C15 C16 H16 121.1
C4 B1 C2 110.9(2)
C4 B1 C21 112.9(3)
C2 B1 C21 107.0(2)
C4 B1 C31 107.3(2)
C2 B1 C31 112.6(3)
C21 B1 C31 106.0(2)
C26 C21 C22 113.8(3)
C26 C21 B1 126.5(3)
C22 C21 B1 119.7(3)
F22 C22 C23 116.0(3)
F22 C22 C21 119.7(3)
C23 C22 C21 124.3(3)
F23 C23 C24 120.1(3)
F23 C23 C22 120.5(3)
C24 C23 C22 119.4(3)
F24 C24 C25 120.8(3)
F24 C24 C23 120.2(3)
C25 C24 C23 118.9(3)
F25 C25 C24 119.1(3)
F25 C25 C26 120.7(3)
C24 C25 C26 120.2(3)
F26 C26 C21 120.8(3)
F26 C26 C25 115.7(3)
C21 C26 C25 123.5(3)
C36 C31 C32 113.1(3)
C36 C31 B1 120.3(3)
C32 C31 B1 126.5(3)
F32 C32 C33 115.3(3)
F32 C32 C31 120.6(3)
C33 C32 C31 124.1(3)
F33 C33 C34 119.3(3)
F33 C33 C32 120.7(3)
C34 C33 C32 120.0(3)
F34 C34 C33 120.4(3)
F34 C34 C35 121.0(3)
C33 C34 C35 118.5(3)
F35 C35 C34 119.8(3)
F35 C35 C36 120.7(3)
C34 C35 C36 119.4(3)
F36 C36 C35 115.8(3)
F36 C36 C31 119.3(3)
C35 C36 C31 124.9(3)
C42 C41 C46 117.2(3)
C42 C41 C1 122.7(3)
C46 C41 C1 120.0(3)
C41 C42 C43 121.4(3)
C41 C42 H42 119.3
C43 C42 H42 119.3
C44 C43 C42 121.8(3)
C44 C43 H43 119.1
C42 C43 H43 119.1
C43 C44 C45 116.5(3)
C43 C44 C47 121.1(3)
C45 C44 C47 122.4(3)
C44 C45 C46 122.3(3)
C44 C45 H45 118.8
C46 C45 H45 118.8
C45 C46 C41 120.7(3)
C45 C46 H46 119.7
C41 C46 H46 119.7
C48 C47 C49 111.8(7)
C48 C47 C50A 136.8(7)
C49 C47 C50A 32.3(6)
C48 C47 C49A 74.4(6)
C49 C47 C49A 129.5(7)
C50A C47 C49A 109.1(7)
C48 C47 C44 107.1(5)
C49 C47 C44 111.9(6)
C50A C47 C44 110.0(5)
C49A C47 C44 113.4(4)
C48 C47 C50 108.9(6)
C49 C47 C50 107.0(6)
C50A C47 C50 78.1(6)
C49A C47 C50 35.6(5)
C44 C47 C50 110.0(5)
C48 C47 C48A 38.1(6)
C49 C47 C48A 76.5(6)
C50A C47 C48A 107.1(6)
C49A C47 C48A 107.7(5)
C44 C47 C48A 109.3(3)
C50 C47 C48A 135.3(6)
C47 C48 H48A 109.5
C47 C48 H48B 109.5
H48A C48 H48B 109.5
C47 C48 H48C 109.5
H48A C48 H48C 109.5
H48B C48 H48C 109.5
C47 C49 H49A 109.5
C47 C49 H49B 109.5
H49A C49 H49B 109.5
C47 C49 H49C 109.5
H49A C49 H49C 109.5
H49B C49 H49C 109.5
C47 C50 H50A 109.5
C47 C50 H50B 109.5
H50A C50 H50B 109.5
C47 C50 H50C 109.5
H50A C50 H50C 109.5
H50B C50 H50C 109.5
C47 C48A H48D 109.5
C47 C48A H48E 109.5
H48D C48A H48E 109.5
C47 C48A H48F 109.5
H48D C48A H48F 109.5
H48E C48A H48F 109.5
C47 C49A H49D 109.5
C47 C49A H49E 109.5
H49D C49A H49E 109.5
C47 C49A H49F 109.5
H49D C49A H49F 109.5
H49E C49A H49F 109.5
C47 C50A H50D 109.5
C47 C50A H50E 109.5
H50D C50A H50E 109.5
C47 C50A H50F 109.5
H50D C50A H50F 109.5
H50E C50A H50F 109.5
C52 C51 C56 117.6(3)
C52 C51 C3 120.3(3)
C56 C51 C3 122.0(3)
C53 C52 C51 121.3(3)
C53 C52 H52 119.3
C51 C52 H52 119.3
C52 C53 C54 121.6(3)
C52 C53 H53 119.2
C54 C53 H53 119.2
C55 C54 C53 116.9(3)
C55 C54 C57 122.8(3)
C53 C54 C57 120.3(3)
C56 C55 C54 122.0(3)
C56 C55 H55 119.0
C54 C55 H55 119.0
C55 C56 C51 120.6(3)
C55 C56 H56 119.7
C51 C56 H56 119.7
C59A C57 C58 132.5(7)
C59A C57 C59 50.0(9)
C58 C57 C59 109.9(4)
C59A C57 C60A 110.0(12)
C58 C57 C60A 55.5(9)
C59 C57 C60A 141.5(8)
C59A C57 C54 114.6(7)
C58 C57 C54 112.9(3)
C59 C57 C54 109.9(4)
C60A C57 C54 108.5(8)
C59A C57 C60 58.9(10)
C58 C57 C60 108.4(4)
C59 C57 C60 108.0(4)
C60A C57 C60 56.9(9)
C54 C57 C60 107.6(3)
C59A C57 C58A 111.0(12)
C58 C57 C58A 50.8(9)
C59 C57 C58A 65.3(10)
C60A C57 C58A 105.6(13)
C54 C57 C58A 106.7(8)
C60 C57 C58A 145.1(8)
C57 C58 H58A 109.5
C57 C58 H58B 109.5
H58A C58 H58B 109.5
C57 C58 H58C 109.5
H58A C58 H58C 109.5
H58B C58 H58C 109.5
C57 C59 H59A 109.5
C57 C59 H59B 109.5
H59A C59 H59B 109.5
C57 C59 H59C 109.5
H59A C59 H59C 109.5
H59B C59 H59C 109.5
C57 C60 H60A 109.5
C57 C60 H60B 109.5
H60A C60 H60B 109.5
C57 C60 H60C 109.5
H60A C60 H60C 109.5
H60B C60 H60C 109.5
C57 C58A H58D 109.5
C57 C58A H58E 109.5
H58D C58A H58E 109.5
C57 C58A H58F 109.5
H58D C58A H58F 109.5
H58E C58A H58F 109.5
C57 C59A H59D 109.5
C57 C59A H59E 109.5
H59D C59A H59E 109.5
C57 C59A H59F 109.5
H59D C59A H59F 109.5
H59E C59A H59F 109.5
C57 C60A H60D 109.5
C57 C60A H60E 109.5
H60D C60A H60E 109.5
C57 C60A H60F 109.5
H60D C60A H60F 109.5
H60E C60A H60F 109.5

loop_
_geom_bond_atom_site_label_1
_geom_bond_atom_site_label_2
_geom_bond_distance
S1 C3 1.783(3)
S1 C11 1.786(3)
S1 C1 1.794(3)
C1 C2 1.326(4)
C1 C41 1.486(4)
C2 B1 1.607(5)
C2 H2 0.9400
C3 C4 1.340(4)
C3 C51 1.482(4)
C4 B1 1.601(4)
C4 H4 0.9400
C11 C16 1.377(5)
C11 C12 1.381(4)
C12 C13 1.373(5)
C12 H12 0.9400
C13 C14 1.372(6)
C13 H13 0.9400
C14 C15 1.369(6)
C14 H14 0.9400
C15 C16 1.387(5)
C15 H15 0.9400
C16 H16 0.9400
B1 C21 1.659(5)
B1 C31 1.660(5)
C21 C26 1.381(4)
C21 C22 1.385(4)
F22 C22 1.352(4)
C22 C23 1.376(4)
F23 C23 1.347(4)
C23 C24 1.372(5)
F24 C24 1.343(4)
C24 C25 1.360(5)
F25 C25 1.348(4)
C25 C26 1.384(5)
F26 C26 1.352(4)
C31 C36 1.381(4)
C31 C32 1.385(4)
F32 C32 1.362(4)
C32 C33 1.377(5)
F33 C33 1.350(4)
C33 C34 1.371(5)
F34 C34 1.338(4)
C34 C35 1.372(5)
F35 C35 1.345(4)
C35 C36 1.374(4)
F36 C36 1.360(3)
C41 C42 1.386(4)
C41 C46 1.391(4)
C42 C43 1.389(4)
C42 H42 0.9400
C43 C44 1.383(4)
C43 H43 0.9400
C44 C45 1.385(4)
C44 C47 1.534(4)
C45 C46 1.391(4)
C45 H45 0.9400
C46 H46 0.9400
C47 C48 1.499(9)
C47 C49 1.512(9)
C47 C50A 1.516(8)
C47 C49A 1.519(8)
C47 C50 1.540(9)
C47 C48A 1.545(7)
C48 H48A 0.9700
C48 H48B 0.9700
C48 H48C 0.9700
C49 H49A 0.9700
C49 H49B 0.9700
C49 H49C 0.9700
C50 H50A 0.9700
C50 H50B 0.9700
C50 H50C 0.9700
C48A H48D 0.9700
C48A H48E 0.9700
C48A H48F 0.9700
C49A H49D 0.9700
C49A H49E 0.9700
C49A H49F 0.9700
C50A H50D 0.9700
C50A H50E 0.9700
C50A H50F 0.9700
C51 C52 1.387(4)
C51 C56 1.394(4)
C52 C53 1.371(4)
C52 H52 0.9400
C53 C54 1.396(4)
C53 H53 0.9400
C54 C55 1.383(4)
C54 C57 1.539(4)
C55 C56 1.382(4)
C55 H55 0.9400
C56 H56 0.9400
C57 C59A 1.487(12)
C57 C58 1.500(6)
C57 C59 1.510(6)
C57 C60A 1.526(13)
C57 C60 1.545(7)
C57 C58A 1.554(12)
C58 H58A 0.9700
C58 H58B 0.9700
C58 H58C 0.9700
C59 H59A 0.9700
C59 H59B 0.9700
C59 H59C 0.9700
C60 H60A 0.9700
C60 H60B 0.9700
C60 H60C 0.9700
C58A H58D 0.9700
C58A H58E 0.9700
C58A H58F 0.9700
C59A H59D 0.9700
C59A H59E 0.9700
C59A H59F 0.9700
C60A H60D 0.9700
C60A H60E 0.9700
C60A H60F 0.9700

loop_
_geom_torsion_atom_site_label_1
_geom_torsion_atom_site_label_2
_geom_torsion_atom_site_label_3
_geom_torsion_atom_site_label_4
_geom_torsion
C3 S1 C1 C2 2.1(3)
C11 S1 C1 C2 109.7(3)
C3 S1 C1 C41 -178.6(2)
C11 S1 C1 C41 -70.9(2)
C41 C1 C2 B1 176.9(3)
S1 C1 C2 B1 -3.8(5)
C11 S1 C3 C4 -106.9(3)
C1 S1 C3 C4 0.6(3)
C11 S1 C3 C51 73.3(2)
C1 S1 C3 C51 -179.2(2)
C51 C3 C4 B1 177.8(3)
S1 C3 C4 B1 -1.9(5)
C3 S1 C11 C16 49.5(3)
C1 S1 C11 C16 -61.8(3)
C3 S1 C11 C12 -130.7(3)
C1 S1 C11 C12 118.0(3)
C16 C11 C12 C13 0.0(5)
S1 C11 C12 C13 -179.8(3)
C11 C12 C13 C14 -0.3(6)
C12 C13 C14 C15 0.1(7)
C13 C14 C15 C16 0.5(6)
C12 C11 C16 C15 0.6(5)
S1 C11 C16 C15 -179.6(3)
C14 C15 C16 C11 -0.8(6)
C3 C4 B1 C2 0.8(5)
C3 C4 B1 C21 120.9(3)
C3 C4 B1 C31 -122.7(3)
C1 C2 B1 C4 2.5(5)
C1 C2 B1 C21 -121.1(3)
C1 C2 B1 C31 122.8(3)
C4 B1 C21 C26 -3.2(4)
C2 B1 C21 C26 119.1(3)
C31 B1 C21 C26 -120.5(3)
C4 B1 C21 C22 174.4(3)
C2 B1 C21 C22 -63.3(3)
C31 B1 C21 C22 57.1(3)
C26 C21 C22 F22 -180.0(3)
B1 C21 C22 F22 2.1(4)
C26 C21 C22 C23 0.6(5)
B1 C21 C22 C23 -177.4(3)
F22 C22 C23 F23 0.6(5)
C21 C22 C23 F23 -179.9(3)
F22 C22 C23 C24 -179.1(3)
C21 C22 C23 C24 0.4(5)
F23 C23 C24 F24 0.1(5)
C22 C23 C24 F24 179.8(3)
F23 C23 C24 C25 179.4(3)
C22 C23 C24 C25 -0.9(5)
F24 C24 C25 F25 -1.0(5)
C23 C24 C25 F25 179.7(3)
F24 C24 C25 C26 179.8(3)
C23 C24 C25 C26 0.5(5)
C22 C21 C26 F26 179.8(3)
B1 C21 C26 F26 -2.4(5)
C22 C21 C26 C25 -1.0(5)
B1 C21 C26 C25 176.8(3)
F25 C25 C26 F26 0.5(5)
C24 C25 C26 F26 179.7(3)
F25 C25 C26 C21 -178.7(3)
C24 C25 C26 C21 0.5(5)
C4 B1 C31 C36 -66.9(3)
C2 B1 C31 C36 170.7(3)
C21 B1 C31 C36 54.0(3)
C4 B1 C31 C32 117.2(3)
C2 B1 C31 C32 -5.2(4)
C21 B1 C31 C32 -121.8(3)
C36 C31 C32 F32 -180.0(3)
B1 C31 C32 F32 -3.9(4)
C36 C31 C32 C33 -0.6(4)
B1 C31 C32 C33 175.5(3)
F32 C32 C33 F33 0.0(4)
C31 C32 C33 F33 -179.5(3)
F32 C32 C33 C34 177.6(3)
C31 C32 C33 C34 -1.8(5)
F33 C33 C34 F34 1.3(5)
C32 C33 C34 F34 -176.4(3)
F33 C33 C34 C35 -179.6(3)
C32 C33 C34 C35 2.7(5)
F34 C34 C35 F35 1.1(5)
C33 C34 C35 F35 -178.0(3)
F34 C34 C35 C36 177.8(3)
C33 C34 C35 C36 -1.3(5)
F35 C35 C36 F36 -3.3(4)
C34 C35 C36 F36 -179.9(3)
F35 C35 C36 C31 175.4(3)
C34 C35 C36 C31 -1.2(5)
C32 C31 C36 F36 -179.2(2)
B1 C31 C36 F36 4.4(4)
C32 C31 C36 C35 2.1(4)
B1 C31 C36 C35 -174.3(3)
C2 C1 C41 C42 146.8(3)
S1 C1 C41 C42 -32.4(4)
C2 C1 C41 C46 -30.8(5)
S1 C1 C41 C46 149.9(2)
C46 C41 C42 C43 0.7(5)
C1 C41 C42 C43 -177.0(3)
C41 C42 C43 C44 0.5(5)
C42 C43 C44 C45 -0.8(5)
C42 C43 C44 C47 176.4(3)
C43 C44 C45 C46 0.0(5)
C47 C44 C45 C46 -177.2(3)
C44 C45 C46 C41 1.2(5)
C42 C41 C46 C45 -1.5(5)
C1 C41 C46 C45 176.3(3)
C43 C44 C47 C48 -100.7(8)
C45 C44 C47 C48 76.3(8)
C43 C44 C47 C49 22.2(8)
C45 C44 C47 C49 -160.7(8)
C43 C44 C47 C50A 56.8(7)
C45 C44 C47 C50A -126.2(7)
C43 C44 C47 C49A 179.3(7)
C45 C44 C47 C49A -3.6(8)
C43 C44 C47 C50 141.1(7)
C45 C44 C47 C50 -41.9(7)
C43 C44 C47 C48A -60.5(6)
C45 C44 C47 C48A 116.5(5)
C4 C3 C51 C52 48.4(5)
S1 C3 C51 C52 -131.9(3)
C4 C3 C51 C56 -129.2(3)
S1 C3 C51 C56 50.6(3)
C56 C51 C52 C53 1.7(5)
C3 C51 C52 C53 -176.0(3)
C51 C52 C53 C54 -0.8(5)
C52 C53 C54 C55 -0.2(5)
C52 C53 C54 C57 177.9(3)
C53 C54 C55 C56 0.3(5)
C57 C54 C55 C56 -177.8(3)
C54 C55 C56 C51 0.7(5)
C52 C51 C56 C55 -1.6(4)
C3 C51 C56 C55 176.0(3)
C55 C54 C57 C59A 175.1(12)
C53 C54 C57 C59A -2.8(12)
C55 C54 C57 C58 -7.7(6)
C53 C54 C57 C58 174.3(4)
C55 C54 C57 C59 -130.7(5)
C53 C54 C57 C59 51.3(5)
C55 C54 C57 C60A 51.8(10)
C53 C54 C57 C60A -126.2(10)
C55 C54 C57 C60 111.9(4)
C53 C54 C57 C60 -66.1(5)
C55 C54 C57 C58A -61.6(11)
C53 C54 C57 C58A 120.4(11)
